data_4071245
loop_
_publ_author_name
'Mizuta, Tsutomu'
'Aotani, Tomoyuki'
'Imamura, Yuki'
'Kubo, Kazuyuki'
'Miyoshi, Katsuhiko'

_publ_section_title
;
 Structure and Properties of the Macrocyclic Tridentate
 Ferrocenylphosphine Ligand (&#x2212;PhPC5H4FeC5H4&#x2212;)3
;
_journal_issue 11
_journal_name_full Organometallics
_journal_page_first 2457
_journal_paper_doi 10.1021/om800057w
_journal_volume 27
_journal_year 2008
_chemical_formula_sum 'C55 H43 Ag Cl2 F3 Fe3 O3 P3 S'
_chemical_formula_weight 1280.18
_chemical_name_systematic
; 
 ? 
;
_space_group_IT_number 14
_symmetry_space_group_name_Hall '-P 2yn'
_symmetry_space_group_name_H-M 'P 1 21/n 1'
_atom_sites_solution_hydrogens geom
_atom_sites_solution_primary direct
_atom_sites_solution_secondary difmap
_audit_creation_method SHELXL-97
_cell_angle_alpha 90.00
_cell_angle_beta 106.7520(10)
_cell_angle_gamma 90.00
_cell_formula_units_Z 4
_cell_length_a 13.3090(2)
_cell_length_b 24.3990(4)
_cell_length_c 16.3170(3)
_cell_measurement_temperature 200(2)
_cell_volume 5073.69(15)
_computing_structure_refinement 'SHELXL-97 (Sheldrick, 1997)'
_computing_structure_solution 'SHELXS-97 (Sheldrick, 1990)'
_diffrn_ambient_temperature 200(2)
_diffrn_detector_area_resol_mean 10.0
_diffrn_measured_fraction_theta_full 0.908
_diffrn_measured_fraction_theta_max 0.908
_diffrn_measurement_device_type 'Mac Science DIP2030 Imaging Plate'
_diffrn_radiation_monochromator graphite
_diffrn_radiation_source 'fine-focus sealed tube'
_diffrn_radiation_type MoK\a
_diffrn_radiation_wavelength 0.71069
_diffrn_reflns_av_R_equivalents 0.0000
_diffrn_reflns_av_sigmaI/netI 0.0526
_diffrn_reflns_limit_h_max 17
_diffrn_reflns_limit_h_min 0
_diffrn_reflns_limit_k_max 32
_diffrn_reflns_limit_k_min 0
_diffrn_reflns_limit_l_max 20
_diffrn_reflns_limit_l_min -21
_diffrn_reflns_number 11030
_diffrn_reflns_theta_full 27.89
_diffrn_reflns_theta_max 27.89
_diffrn_reflns_theta_min 3.10
_exptl_absorpt_coefficient_mu 1.518
_exptl_absorpt_correction_T_max 0.8512
_exptl_absorpt_correction_T_min 0.6348
_exptl_absorpt_correction_type integration
_exptl_crystal_density_diffrn 1.676
_exptl_crystal_density_method 'not measured'
_exptl_crystal_F_000 2576
_exptl_crystal_size_max 0.60
_exptl_crystal_size_mid 0.08
_exptl_crystal_size_min 0.02
_refine_diff_density_max 1.053
_refine_diff_density_min -1.254
_refine_diff_density_rms 0.178
_refine_ls_extinction_coef 0.00131(16)
_refine_ls_extinction_expression Fc^*^=kFc[1+0.001xFc^2^\l^3^/sin(2\q)]^-1/4^
_refine_ls_extinction_method SHELXL
_refine_ls_goodness_of_fit_ref 1.071
_refine_ls_hydrogen_treatment mixed
_refine_ls_matrix_type full
_refine_ls_number_parameters 641
_refine_ls_number_reflns 11030
_refine_ls_number_restraints 0
_refine_ls_restrained_S_all 1.071
_refine_ls_R_factor_all 0.1056
_refine_ls_R_factor_gt 0.0704
_refine_ls_shift/su_max 0.001
_refine_ls_shift/su_mean 0.000
_refine_ls_structure_factor_coef Fsqd
_refine_ls_weighting_details 'calc w=1/[\s^2^(Fo^2^)+(0.0505P)^2^+58.4638P] where P=(Fo^2^+2Fc^2^)/3'
_refine_ls_weighting_scheme calc
_refine_ls_wR_factor_gt 0.1574
_refine_ls_wR_factor_ref 0.1808
_reflns_number_gt 8014
_reflns_number_total 11030
_reflns_threshold_expression >2sigma(I)
_cod_data_source_file om800057w-file009.cif
_cod_data_source_block 5
_cod_database_code 4071245

loop_
_symmetry_equiv_pos_as_xyz
'x, y, z'
'-x+1/2, y+1/2, -z+1/2'
'-x, -y, -z'
'x-1/2, -y-1/2, z-1/2'

loop_
_atom_site_label
_atom_site_type_symbol
_atom_site_fract_x
_atom_site_fract_y
_atom_site_fract_z
_atom_site_U_iso_or_equiv
_atom_site_adp_type
_atom_site_occupancy
_atom_site_symmetry_multiplicity
_atom_site_calc_flag
_atom_site_refinement_flags
Ag1 Ag 0.67510(4) 0.16769(2) 0.80069(3) 0.02373(14) Uani 1 1 d .
Fe1 Fe 0.52358(8) 0.14692(4) 0.99231(6) 0.0224(2) Uani 1 1 d .
Fe2 Fe 0.78155(8) 0.00487(4) 0.83143(6) 0.0231(2) Uani 1 1 d .
Fe3 Fe 0.40017(8) 0.12143(4) 0.61452(6) 0.0221(2) Uani 1 1 d .
Cl1 Cl 1.0768(3) 0.03264(11) 0.58202(17) 0.0661(7) Uani 1 1 d .
Cl2 Cl 1.1994(2) 0.01237(11) 0.77770(18) 0.0596(6) Uani 1 1 d .
S1 S 0.83878(17) 0.29609(9) 0.76703(13) 0.0388(5) Uani 1 1 d .
P1 P 0.50064(13) 0.20461(7) 0.79307(10) 0.0198(3) Uani 1 1 d .
P2 P 0.75309(14) 0.12231(7) 0.93898(10) 0.0211(3) Uani 1 1 d .
P3 P 0.66695(14) 0.10464(7) 0.68081(11) 0.0215(3) Uani 1 1 d .
F1 F 0.9856(6) 0.3703(3) 0.8187(5) 0.079(2) Uani 1 1 d .
F2 F 0.9867(5) 0.3089(3) 0.9126(3) 0.0659(17) Uani 1 1 d .
F3 F 1.0431(4) 0.2900(3) 0.8055(4) 0.0711(19) Uani 1 1 d .
O1 O 0.8312(5) 0.2397(3) 0.7884(4) 0.0558(17) Uani 1 1 d .
O2 O 0.8412(6) 0.3059(4) 0.6809(4) 0.067(2) Uani 1 1 d .
O3 O 0.7726(6) 0.3320(4) 0.7981(6) 0.074(2) Uani 1 1 d .
C1 C 0.4433(5) 0.1717(3) 0.8696(4) 0.0228(13) Uani 1 1 d .
C2 C 0.4025(5) 0.1976(3) 0.9312(4) 0.0258(14) Uani 1 1 d .
H1 H 0.3991 0.2360 0.9394 0.031 Uiso 1 1 calc R
C3 C 0.3677(6) 0.1569(3) 0.9781(5) 0.0308(16) Uani 1 1 d .
H2 H 0.3375 0.1629 1.0235 0.037 Uiso 1 1 calc R
C4 C 0.3864(6) 0.1049(3) 0.9447(5) 0.0313(16) Uani 1 1 d .
H3 H 0.3694 0.0701 0.9633 0.038 Uiso 1 1 calc R
C5 C 0.4343(6) 0.1139(3) 0.8796(4) 0.0246(14) Uani 1 1 d .
H4 H 0.4568 0.0864 0.8477 0.029 Uiso 1 1 calc R
C6 C 0.6824(6) 0.1343(3) 1.0168(4) 0.0257(14) Uani 1 1 d .
C7 C 0.6614(6) 0.1883(3) 1.0430(5) 0.0325(16) Uani 1 1 d .
H5 H 0.6807 0.2220 1.0224 0.039 Uiso 1 1 calc R
C8 C 0.6064(7) 0.1822(4) 1.1054(5) 0.043(2) Uani 1 1 d .
H6 H 0.5833 0.2114 1.1340 0.052 Uiso 1 1 calc R
C9 C 0.5918(7) 0.1264(5) 1.1180(5) 0.047(2) Uani 1 1 d .
H7 H 0.5567 0.1112 1.1559 0.057 Uiso 1 1 calc R
C10 C 0.6390(6) 0.0962(3) 1.0639(4) 0.0302(16) Uani 1 1 d .
H8 H 0.6412 0.0574 1.0598 0.036 Uiso 1 1 calc R
C11 C 0.7575(5) 0.0484(3) 0.9325(4) 0.0227(13) Uani 1 1 d .
C12 C 0.8477(7) 0.0139(3) 0.9619(5) 0.0331(17) Uani 1 1 d .
H9 H 0.9170 0.0257 0.9899 0.040 Uiso 1 1 calc R
C13 C 0.8156(8) -0.0411(3) 0.9419(5) 0.040(2) Uani 1 1 d .
H10 H 0.8598 -0.0724 0.9548 0.048 Uiso 1 1 calc R
C14 C 0.7075(8) -0.0415(3) 0.9000(5) 0.040(2) Uani 1 1 d .
H11 H 0.6666 -0.0732 0.8791 0.048 Uiso 1 1 calc R
C15 C 0.6690(6) 0.0134(3) 0.8940(4) 0.0250(14) Uani 1 1 d .
H12 H 0.5984 0.0248 0.8694 0.030 Uiso 1 1 calc R
C16 C 0.7479(6) 0.0446(3) 0.7153(4) 0.0271(14) Uani 1 1 d .
C17 C 0.8570(6) 0.0480(3) 0.7589(5) 0.0291(15) Uani 1 1 d .
H13 H 0.8960 0.0807 0.7760 0.035 Uiso 1 1 calc R
C18 C 0.8974(7) -0.0065(3) 0.7726(5) 0.0387(19) Uani 1 1 d .
H14 H 0.9682 -0.0164 0.8001 0.046 Uiso 1 1 calc R
C19 C 0.8131(7) -0.0434(3) 0.7376(5) 0.0385(19) Uani 1 1 d .
H15 H 0.8177 -0.0823 0.7378 0.046 Uiso 1 1 calc R
C20 C 0.7210(7) -0.0119(3) 0.7024(4) 0.0300(16) Uani 1 1 d .
H16 H 0.6531 -0.0260 0.6750 0.036 Uiso 1 1 calc R
C21 C 0.5374(5) 0.0770(3) 0.6320(4) 0.0208(12) Uani 1 1 d .
C22 C 0.4778(6) 0.0784(3) 0.5434(4) 0.0279(15) Uani 1 1 d .
H17 H 0.5011 0.0928 0.4980 0.034 Uiso 1 1 calc R
C23 C 0.3772(7) 0.0543(3) 0.5352(5) 0.0357(18) Uani 1 1 d .
H18 H 0.3221 0.0501 0.4836 0.043 Uiso 1 1 calc R
C24 C 0.3746(7) 0.0380(3) 0.6175(6) 0.0395(19) Uani 1 1 d .
H19 H 0.3175 0.0205 0.6309 0.047 Uiso 1 1 calc R
C25 C 0.4714(6) 0.0521(3) 0.6767(4) 0.0266(14) Uani 1 1 d .
H20 H 0.4897 0.0460 0.7367 0.032 Uiso 1 1 calc R
C26 C 0.4076(5) 0.1898(3) 0.6909(4) 0.0225(13) Uani 1 1 d .
C27 C 0.4247(6) 0.2039(3) 0.6100(4) 0.0243(14) Uani 1 1 d .
H21 H 0.4863 0.2201 0.6026 0.029 Uiso 1 1 calc R
C28 C 0.3349(6) 0.1894(3) 0.5442(5) 0.0313(16) Uani 1 1 d .
H22 H 0.3250 0.1952 0.4848 0.038 Uiso 1 1 calc R
C29 C 0.2616(6) 0.1649(3) 0.5804(5) 0.0313(16) Uani 1 1 d .
H23 H 0.1951 0.1504 0.5500 0.038 Uiso 1 1 calc R
C30 C 0.3061(5) 0.1659(3) 0.6718(4) 0.0253(14) Uani 1 1 d .
H24 H 0.2732 0.1528 0.7125 0.030 Uiso 1 1 calc R
C31 C 0.4793(6) 0.2771(3) 0.8086(4) 0.0246(14) Uani 1 1 d .
C32 C 0.3836(6) 0.3029(3) 0.7701(4) 0.0284(15) Uani 1 1 d .
H25 H 0.3263 0.2824 0.7355 0.034 Uiso 1 1 calc R
C33 C 0.3722(7) 0.3589(3) 0.7824(5) 0.0333(17) Uani 1 1 d .
H26 H 0.3071 0.3764 0.7564 0.040 Uiso 1 1 calc R
C34 C 0.4557(8) 0.3887(3) 0.8325(5) 0.044(2) Uani 1 1 d .
H27 H 0.4477 0.4268 0.8407 0.053 Uiso 1 1 calc R
C35 C 0.5500(8) 0.3638(3) 0.8703(5) 0.043(2) Uani 1 1 d .
H28 H 0.6069 0.3848 0.9043 0.051 Uiso 1 1 calc R
C36 C 0.5628(6) 0.3079(3) 0.8591(5) 0.0303(15) Uani 1 1 d .
H29 H 0.6282 0.2907 0.8858 0.036 Uiso 1 1 calc R
C37 C 0.8864(6) 0.1407(3) 0.9973(4) 0.0258(14) Uani 1 1 d .
C38 C 0.9271(6) 0.1320(3) 1.0859(5) 0.0344(17) Uani 1 1 d .
H30 H 0.8862 0.1135 1.1163 0.041 Uiso 1 1 calc R
C39 C 1.0274(7) 0.1505(4) 1.1290(5) 0.039(2) Uani 1 1 d .
H31 H 1.0534 0.1457 1.1892 0.047 Uiso 1 1 calc R
C40 C 1.0889(7) 0.1756(3) 1.0857(6) 0.041(2) Uani 1 1 d .
H32 H 1.1578 0.1874 1.1155 0.049 Uiso 1 1 calc R
C41 C 1.0498(7) 0.1836(4) 0.9981(6) 0.0401(19) Uani 1 1 d .
H33 H 1.0925 0.2006 0.9678 0.048 Uiso 1 1 calc R
C42 C 0.9484(6) 0.1671(3) 0.9542(5) 0.0354(17) Uani 1 1 d .
H34 H 0.9217 0.1738 0.8945 0.042 Uiso 1 1 calc R
C43 C 0.7075(6) 0.1282(3) 0.5896(4) 0.0247(14) Uani 1 1 d .
C44 C 0.7237(6) 0.1836(3) 0.5822(5) 0.0317(16) Uani 1 1 d .
H35 H 0.7139 0.2080 0.6246 0.038 Uiso 1 1 calc R
C45 C 0.7542(7) 0.2043(3) 0.5138(5) 0.0399(19) Uani 1 1 d .
H36 H 0.7644 0.2425 0.5091 0.048 Uiso 1 1 calc R
C46 C 0.7696(7) 0.1684(4) 0.4519(5) 0.041(2) Uani 1 1 d .
H37 H 0.7911 0.1820 0.4050 0.050 Uiso 1 1 calc R
C47 C 0.7533(8) 0.1127(4) 0.4595(5) 0.046(2) Uani 1 1 d .
H38 H 0.7632 0.0881 0.4173 0.055 Uiso 1 1 calc R
C48 C 0.7230(7) 0.0924(3) 0.5274(5) 0.0372(19) Uani 1 1 d .
H39 H 0.7126 0.0542 0.5321 0.045 Uiso 1 1 calc R
C49 C 0.9696(7) 0.3167(4) 0.8289(5) 0.043(2) Uani 1 1 d .
C50 C 1.0737(7) 0.0805(4) 0.6593(6) 0.046(2) Uani 1 1 d .
C51 C 1.0165(8) 0.1286(4) 0.6355(7) 0.053(2) Uani 1 1 d .
H40 H 0.9780 0.1342 0.5773 0.063 Uiso 1 1 calc R
C52 C 1.0149(8) 0.1682(4) 0.6952(7) 0.053(2) Uani 1 1 d .
H41 H 0.9759 0.2010 0.6786 0.064 Uiso 1 1 calc R
C53 C 1.0701(8) 0.1595(4) 0.7783(8) 0.057(3) Uani 1 1 d .
H42 H 1.0710 0.1870 0.8196 0.069 Uiso 1 1 calc R
C54 C 1.1250(7) 0.1115(4) 0.8040(6) 0.049(2) Uani 1 1 d .
H43 H 1.1608 0.1056 0.8627 0.058 Uiso 1 1 calc R
C55 C 1.1276(6) 0.0722(4) 0.7444(6) 0.042(2) Uani 1 1 d .

loop_
_atom_site_aniso_label
_atom_site_aniso_U_11
_atom_site_aniso_U_22
_atom_site_aniso_U_33
_atom_site_aniso_U_23
_atom_site_aniso_U_13
_atom_site_aniso_U_12
Ag1 0.0284(3) 0.0245(3) 0.0199(2) 0.00096(19) 0.0096(2) 0.0048(2)
Fe1 0.0280(5) 0.0246(5) 0.0188(4) 0.0002(4) 0.0134(4) 0.0044(4)
Fe2 0.0326(5) 0.0167(5) 0.0245(5) 0.0020(3) 0.0156(4) 0.0038(4)
Fe3 0.0267(5) 0.0210(5) 0.0196(4) -0.0006(3) 0.0085(4) -0.0031(4)
Cl1 0.087(2) 0.0491(15) 0.0534(14) -0.0107(11) 0.0063(14) -0.0141(13)
Cl2 0.0547(14) 0.0485(14) 0.0664(16) 0.0052(12) 0.0031(13) -0.0014(11)
S1 0.0365(11) 0.0423(12) 0.0342(10) 0.0073(8) 0.0047(9) 0.0033(8)
P1 0.0244(8) 0.0178(8) 0.0196(7) 0.0011(6) 0.0102(7) 0.0011(6)
P2 0.0252(9) 0.0213(8) 0.0182(7) -0.0010(6) 0.0085(7) 0.0042(6)
P3 0.0301(9) 0.0176(8) 0.0209(8) 0.0001(6) 0.0136(7) 0.0006(6)
F1 0.082(5) 0.051(4) 0.095(5) 0.001(3) 0.013(4) -0.021(3)
F2 0.072(4) 0.083(5) 0.032(3) -0.007(3) -0.002(3) 0.000(3)
F3 0.044(3) 0.093(5) 0.076(4) -0.031(4) 0.017(3) 0.010(3)
O1 0.056(4) 0.043(4) 0.057(4) 0.010(3) -0.003(4) -0.003(3)
O2 0.057(5) 0.103(7) 0.034(3) 0.018(4) 0.000(3) -0.016(4)
O3 0.053(4) 0.078(6) 0.097(6) 0.002(5) 0.033(5) 0.024(4)
C1 0.026(3) 0.025(3) 0.020(3) 0.003(2) 0.012(3) 0.005(3)
C2 0.027(3) 0.024(3) 0.028(3) 0.010(3) 0.010(3) 0.013(3)
C3 0.027(4) 0.039(4) 0.031(4) 0.008(3) 0.016(3) 0.005(3)
C4 0.032(4) 0.036(4) 0.026(3) 0.007(3) 0.008(3) -0.004(3)
C5 0.031(4) 0.019(3) 0.022(3) 0.004(2) 0.006(3) -0.007(3)
C6 0.032(4) 0.027(4) 0.018(3) -0.003(2) 0.006(3) 0.004(3)
C7 0.031(4) 0.032(4) 0.036(4) -0.013(3) 0.011(3) 0.000(3)
C8 0.034(4) 0.071(7) 0.029(4) -0.013(4) 0.016(4) 0.003(4)
C9 0.041(5) 0.086(8) 0.018(3) 0.013(4) 0.013(4) 0.011(5)
C10 0.039(4) 0.033(4) 0.023(3) 0.010(3) 0.015(3) 0.009(3)
C11 0.030(4) 0.023(3) 0.018(3) -0.002(2) 0.012(3) 0.009(3)
C12 0.047(5) 0.026(4) 0.031(4) 0.005(3) 0.019(4) 0.015(3)
C13 0.072(6) 0.025(4) 0.027(4) 0.013(3) 0.020(4) 0.024(4)
C14 0.075(6) 0.025(4) 0.034(4) 0.003(3) 0.035(4) -0.005(4)
C15 0.035(4) 0.019(3) 0.030(3) -0.001(3) 0.023(3) -0.001(3)
C16 0.034(4) 0.029(4) 0.024(3) -0.003(3) 0.018(3) 0.001(3)
C17 0.027(4) 0.034(4) 0.034(4) 0.008(3) 0.020(3) 0.001(3)
C18 0.043(5) 0.041(5) 0.043(4) 0.014(4) 0.030(4) 0.014(4)
C19 0.066(6) 0.021(4) 0.038(4) 0.000(3) 0.029(4) 0.017(4)
C20 0.053(5) 0.018(3) 0.023(3) -0.003(2) 0.017(3) 0.003(3)
C21 0.025(3) 0.019(3) 0.020(3) -0.004(2) 0.008(3) -0.001(2)
C22 0.041(4) 0.024(3) 0.021(3) -0.007(3) 0.012(3) -0.001(3)
C23 0.048(5) 0.020(4) 0.035(4) -0.008(3) 0.007(4) -0.009(3)
C24 0.037(4) 0.026(4) 0.055(5) -0.007(3) 0.012(4) -0.013(3)
C25 0.036(4) 0.021(3) 0.025(3) 0.004(3) 0.012(3) -0.001(3)
C26 0.026(3) 0.022(3) 0.024(3) 0.001(2) 0.014(3) 0.001(2)
C27 0.036(4) 0.015(3) 0.025(3) 0.007(2) 0.013(3) 0.002(3)
C28 0.042(4) 0.026(4) 0.024(3) 0.007(3) 0.007(3) 0.008(3)
C29 0.022(3) 0.035(4) 0.034(4) 0.006(3) 0.004(3) 0.007(3)
C30 0.026(3) 0.025(3) 0.030(3) -0.004(3) 0.017(3) 0.002(3)
C31 0.032(4) 0.025(3) 0.019(3) 0.000(2) 0.011(3) 0.004(3)
C32 0.037(4) 0.025(4) 0.026(3) 0.003(3) 0.013(3) 0.007(3)
C33 0.047(5) 0.025(4) 0.032(4) 0.007(3) 0.019(4) 0.016(3)
C34 0.089(7) 0.018(4) 0.032(4) 0.003(3) 0.030(5) 0.005(4)
C35 0.071(6) 0.031(4) 0.025(4) 0.001(3) 0.012(4) -0.008(4)
C36 0.038(4) 0.024(4) 0.025(3) -0.003(3) 0.004(3) -0.007(3)
C37 0.031(4) 0.024(3) 0.024(3) -0.002(3) 0.010(3) 0.010(3)
C38 0.035(4) 0.044(5) 0.020(3) 0.002(3) 0.002(3) 0.010(3)
C39 0.043(5) 0.045(5) 0.021(3) -0.014(3) -0.005(4) 0.014(4)
C40 0.031(4) 0.031(4) 0.053(5) -0.012(4) -0.001(4) 0.005(3)
C41 0.032(4) 0.042(5) 0.043(5) 0.004(4) 0.006(4) -0.006(3)
C42 0.031(4) 0.042(5) 0.031(4) 0.008(3) 0.005(3) -0.006(3)
C43 0.032(4) 0.020(3) 0.027(3) 0.001(3) 0.015(3) -0.005(3)
C44 0.045(4) 0.020(3) 0.039(4) 0.006(3) 0.027(4) -0.004(3)
C45 0.058(5) 0.026(4) 0.049(5) 0.001(3) 0.037(4) 0.001(4)
C46 0.054(5) 0.046(5) 0.034(4) 0.008(4) 0.028(4) -0.007(4)
C47 0.072(6) 0.039(5) 0.038(4) -0.010(4) 0.035(5) -0.012(4)
C48 0.067(6) 0.023(4) 0.032(4) -0.007(3) 0.030(4) -0.009(4)
C49 0.042(5) 0.046(5) 0.035(4) -0.009(4) 0.005(4) 0.002(4)
C50 0.037(5) 0.051(6) 0.050(5) -0.006(4) 0.015(4) -0.013(4)
C51 0.049(5) 0.047(6) 0.060(6) 0.013(5) 0.013(5) -0.015(4)
C52 0.047(5) 0.046(5) 0.072(7) -0.006(5) 0.027(5) -0.004(4)
C53 0.053(6) 0.056(6) 0.074(7) -0.015(5) 0.035(6) -0.007(5)
C54 0.040(5) 0.059(6) 0.051(5) -0.011(4) 0.019(4) -0.016(4)
C55 0.031(4) 0.044(5) 0.049(5) 0.002(4) 0.010(4) -0.015(3)

loop_
_atom_type_symbol
_atom_type_description
_atom_type_scat_dispersion_real
_atom_type_scat_dispersion_imag
_atom_type_scat_source
C C 0.0033 0.0016 'International Tables Vol C Tables 4.2.6.8 and 6.1.1.4'
H H 0.0000 0.0000 'International Tables Vol C Tables 4.2.6.8 and 6.1.1.4'
O O 0.0106 0.0060 'International Tables Vol C Tables 4.2.6.8 and 6.1.1.4'
P P 0.1023 0.0942 'International Tables Vol C Tables 4.2.6.8 and 6.1.1.4'
S S 0.1246 0.1234 'International Tables Vol C Tables 4.2.6.8 and 6.1.1.4'
Cl Cl 0.1484 0.1585 'International Tables Vol C Tables 4.2.6.8 and 6.1.1.4'
Fe Fe 0.3463 0.8444 'International Tables Vol C Tables 4.2.6.8 and 6.1.1.4'
Ag Ag -0.8971 1.1015 'International Tables Vol C Tables 4.2.6.8 and 6.1.1.4'
F F 0.0171 0.0103 'International Tables Vol C Tables 4.2.6.8 and 6.1.1.4'

loop_
_geom_angle_atom_site_label_1
_geom_angle_atom_site_label_2
_geom_angle_atom_site_label_3
_geom_angle
P2 Ag1 P1 110.73(6)
P2 Ag1 P3 110.95(6)
P1 Ag1 P3 111.30(6)
C3 Fe1 C4 41.1(3)
C3 Fe1 C5 68.6(3)
C4 Fe1 C5 40.2(3)
C3 Fe1 C8 108.6(3)
C4 Fe1 C8 138.1(3)
C5 Fe1 C8 177.1(3)
C3 Fe1 C2 40.4(3)
C4 Fe1 C2 68.0(3)
C5 Fe1 C2 68.2(3)
C8 Fe1 C2 109.2(3)
C3 Fe1 C7 138.8(3)
C4 Fe1 C7 178.6(3)
C5 Fe1 C7 141.1(3)
C8 Fe1 C7 40.7(3)
C2 Fe1 C7 112.7(3)
C3 Fe1 C9 106.6(3)
C4 Fe1 C9 110.3(4)
C5 Fe1 C9 141.1(4)
C8 Fe1 C9 39.9(4)
C2 Fe1 C9 133.9(3)
C7 Fe1 C9 68.3(4)
C3 Fe1 C10 135.0(3)
C4 Fe1 C10 110.7(3)
C5 Fe1 C10 114.8(3)
C8 Fe1 C10 67.7(4)
C2 Fe1 C10 174.2(3)
C7 Fe1 C10 68.4(3)
C9 Fe1 C10 40.7(3)
C3 Fe1 C6 175.2(3)
C4 Fe1 C6 139.0(3)
C5 Fe1 C6 114.5(3)
C8 Fe1 C6 68.4(3)
C2 Fe1 C6 143.6(3)
C7 Fe1 C6 41.0(3)
C9 Fe1 C6 68.6(3)
C10 Fe1 C6 40.7(3)
C3 Fe1 C1 68.3(3)
C4 Fe1 C1 67.8(3)
C5 Fe1 C1 40.6(3)
C8 Fe1 C1 138.0(4)
C2 Fe1 C1 40.4(3)
C7 Fe1 C1 113.6(3)
C9 Fe1 C1 174.2(3)
C10 Fe1 C1 145.0(3)
C6 Fe1 C1 116.5(3)
C14 Fe2 C17 177.0(3)
C14 Fe2 C15 40.9(3)
C17 Fe2 C15 141.7(3)
C14 Fe2 C18 136.8(3)
C17 Fe2 C18 40.7(3)
C15 Fe2 C18 177.4(3)
C14 Fe2 C13 40.1(4)
C17 Fe2 C13 139.8(3)
C15 Fe2 C13 68.1(3)
C18 Fe2 C13 109.3(3)
C14 Fe2 C16 139.2(3)
C17 Fe2 C16 40.5(3)
C15 Fe2 C16 114.4(3)
C18 Fe2 C16 68.2(3)
C13 Fe2 C16 175.1(3)
C14 Fe2 C11 68.6(3)
C17 Fe2 C11 114.3(3)
C15 Fe2 C11 41.1(3)
C18 Fe2 C11 138.8(3)
C13 Fe2 C11 68.0(3)
C16 Fe2 C11 116.7(3)
C14 Fe2 C20 110.0(3)
C17 Fe2 C20 68.0(3)
C15 Fe2 C20 113.6(3)
C18 Fe2 C20 67.8(3)
C13 Fe2 C20 135.0(3)
C16 Fe2 C20 40.4(3)
C11 Fe2 C20 144.2(3)
C14 Fe2 C12 67.8(3)
C17 Fe2 C12 114.0(3)
C15 Fe2 C12 68.4(3)
C18 Fe2 C12 109.9(3)
C13 Fe2 C12 40.1(3)
C16 Fe2 C12 144.3(3)
C11 Fe2 C12 40.6(3)
C20 Fe2 C12 174.4(3)
C14 Fe2 C19 108.9(3)
C17 Fe2 C19 68.1(3)
C15 Fe2 C19 139.4(3)
C18 Fe2 C19 40.4(4)
C13 Fe2 C19 107.3(3)
C16 Fe2 C19 67.9(3)
C11 Fe2 C19 175.1(3)
C20 Fe2 C19 40.2(3)
C12 Fe2 C19 134.9(3)
C27 Fe3 C22 111.9(3)
C27 Fe3 C23 139.3(3)
C22 Fe3 C23 40.8(3)
C27 Fe3 C25 140.5(3)
C22 Fe3 C25 67.8(3)
C23 Fe3 C25 67.6(3)
C27 Fe3 C29 67.8(3)
C22 Fe3 C29 132.0(3)
C23 Fe3 C29 106.3(3)
C25 Fe3 C29 143.7(3)
C27 Fe3 C28 40.0(3)
C22 Fe3 C28 107.3(3)
C23 Fe3 C28 109.2(3)
C25 Fe3 C28 175.1(3)
C29 Fe3 C28 40.1(3)
C27 Fe3 C24 179.3(3)
C22 Fe3 C24 67.8(3)
C23 Fe3 C24 40.0(3)
C25 Fe3 C24 40.0(3)
C29 Fe3 C24 111.9(3)
C28 Fe3 C24 139.5(3)
C27 Fe3 C26 41.1(2)
C22 Fe3 C26 144.0(3)
C23 Fe3 C26 174.4(3)
C25 Fe3 C26 115.5(3)
C29 Fe3 C26 68.3(3)
C28 Fe3 C26 68.0(3)
C24 Fe3 C26 139.5(3)
C27 Fe3 C21 112.1(3)
C22 Fe3 C21 40.7(3)
C23 Fe3 C21 68.6(3)
C25 Fe3 C21 40.5(3)
C29 Fe3 C21 172.6(3)
C28 Fe3 C21 135.3(3)
C24 Fe3 C21 68.0(3)
C26 Fe3 C21 116.9(3)
C27 Fe3 C30 67.9(3)
C22 Fe3 C30 172.6(3)
C23 Fe3 C30 134.6(3)
C25 Fe3 C30 117.4(3)
C29 Fe3 C30 40.7(3)
C28 Fe3 C30 67.5(3)
C24 Fe3 C30 112.3(3)
C26 Fe3 C30 40.2(3)
C21 Fe3 C30 146.7(3)
O1 S1 O3 114.1(5)
O1 S1 O2 115.0(5)
O3 S1 O2 115.7(5)
O1 S1 C49 104.8(4)
O3 S1 C49 102.9(5)
O2 S1 C49 102.1(4)
C26 P1 C31 103.3(3)
C26 P1 C1 103.5(3)
C31 P1 C1 102.7(3)
C26 P1 Ag1 111.1(2)
C31 P1 Ag1 122.1(2)
C1 P1 Ag1 112.2(2)
C11 P2 C6 103.6(3)
C11 P2 C37 103.6(3)
C6 P2 C37 102.7(3)
C11 P2 Ag1 114.0(2)
C6 P2 Ag1 113.8(2)
C37 P2 Ag1 117.4(2)
C21 P3 C16 104.0(3)
C21 P3 C43 103.2(3)
C16 P3 C43 102.7(3)
C21 P3 Ag1 113.6(2)
C16 P3 Ag1 111.8(2)
C43 P3 Ag1 119.8(2)
C2 C1 C5 107.3(6)
C2 C1 P1 127.4(5)
C5 C1 P1 125.3(5)
C2 C1 Fe1 69.0(4)
C5 C1 Fe1 68.8(4)
P1 C1 Fe1 126.1(4)
C3 C2 C1 108.8(6)
C3 C2 Fe1 69.3(4)
C1 C2 Fe1 70.6(4)
C3 C2 H1 125.6
C1 C2 H1 125.6
Fe1 C2 H1 126.1
C2 C3 C4 107.2(6)
C2 C3 Fe1 70.3(4)
C4 C3 Fe1 69.7(4)
C2 C3 H2 126.4
C4 C3 H2 126.4
Fe1 C3 H2 125.2
C5 C4 C3 108.4(6)
C5 C4 Fe1 70.0(4)
C3 C4 Fe1 69.2(4)
C5 C4 H3 125.8
C3 C4 H3 125.8
Fe1 C4 H3 126.6
C4 C5 C1 108.2(6)
C4 C5 Fe1 69.8(4)
C1 C5 Fe1 70.6(4)
C4 C5 H4 125.9
C1 C5 H4 125.9
Fe1 C5 H4 125.3
C10 C6 C7 107.0(6)
C10 C6 P2 130.1(5)
C7 C6 P2 122.9(6)
C10 C6 Fe1 69.5(4)
C7 C6 Fe1 69.2(4)
P2 C6 Fe1 126.9(4)
C8 C7 C6 107.5(7)
C8 C7 Fe1 69.6(5)
C6 C7 Fe1 69.9(4)
C8 C7 H5 126.3
C6 C7 H5 126.3
Fe1 C7 H5 125.8
C9 C8 C7 109.2(7)
C9 C8 Fe1 70.2(5)
C7 C8 Fe1 69.7(4)
C9 C8 H6 125.4
C7 C8 H6 125.4
Fe1 C8 H6 126.3
C8 C9 C10 107.9(7)
C8 C9 Fe1 69.9(5)
C10 C9 Fe1 69.8(4)
C8 C9 H7 126.1
C10 C9 H7 126.1
Fe1 C9 H7 125.9
C9 C10 C6 108.4(7)
C9 C10 Fe1 69.6(4)
C6 C10 Fe1 69.8(4)
C9 C10 H8 125.8
C6 C10 H8 125.8
Fe1 C10 H8 126.4
C12 C11 C15 107.3(6)
C12 C11 P2 127.3(6)
C15 C11 P2 125.4(5)
C12 C11 Fe2 69.9(4)
C15 C11 Fe2 69.1(3)
P2 C11 Fe2 125.2(3)
C13 C12 C11 108.2(7)
C13 C12 Fe2 69.6(4)
C11 C12 Fe2 69.5(4)
C13 C12 H9 125.9
C11 C12 H9 125.9
Fe2 C12 H9 126.5
C14 C13 C12 108.6(7)
C14 C13 Fe2 69.0(4)
C12 C13 Fe2 70.2(4)
C14 C13 H10 125.7
C12 C13 H10 125.7
Fe2 C13 H10 126.6
C13 C14 C15 108.8(7)
C13 C14 Fe2 70.9(5)
C15 C14 Fe2 70.2(4)
C13 C14 H11 125.6
C15 C14 H11 125.6
Fe2 C14 H11 124.9
C14 C15 C11 107.1(7)
C14 C15 Fe2 68.9(4)
C11 C15 Fe2 69.8(3)
C14 C15 H12 126.5
C11 C15 H12 126.5
Fe2 C15 H12 126.4
C17 C16 C20 107.8(7)
C17 C16 P3 122.6(6)
C20 C16 P3 129.5(6)
C17 C16 Fe2 69.3(4)
C20 C16 Fe2 70.1(4)
P3 C16 Fe2 128.3(3)
C16 C17 C18 108.0(7)
C16 C17 Fe2 70.1(4)
C18 C17 Fe2 70.0(4)
C16 C17 H13 126.0
C18 C17 H13 126.0
Fe2 C17 H13 125.5
C19 C18 C17 108.0(7)
C19 C18 Fe2 70.3(4)
C17 C18 Fe2 69.3(4)
C19 C18 H14 126.0
C17 C18 H14 126.0
Fe2 C18 H14 126.0
C20 C19 C18 107.9(7)
C20 C19 Fe2 69.8(4)
C18 C19 Fe2 69.4(4)
C20 C19 H15 126.0
C18 C19 H15 126.0
Fe2 C19 H15 126.4
C19 C20 C16 108.3(7)
C19 C20 Fe2 70.0(4)
C16 C20 Fe2 69.5(4)
C19 C20 H16 125.9
C16 C20 H16 125.9
Fe2 C20 H16 126.2
C25 C21 C22 106.4(6)
C25 C21 P3 125.6(5)
C22 C21 P3 128.0(5)
C25 C21 Fe3 69.2(4)
C22 C21 Fe3 68.9(4)
P3 C21 Fe3 123.8(3)
C23 C22 C21 108.4(6)
C23 C22 Fe3 69.7(4)
C21 C22 Fe3 70.4(4)
C23 C22 H17 125.8
C21 C22 H17 125.8
Fe3 C22 H17 125.7
C24 C23 C22 107.8(7)
C24 C23 Fe3 70.4(4)
C22 C23 Fe3 69.5(4)
C24 C23 H18 126.1
C22 C23 H18 126.1
Fe3 C23 H18 125.6
C23 C24 C25 108.3(7)
C23 C24 Fe3 69.5(4)
C25 C24 Fe3 69.7(4)
C23 C24 H19 125.8
C25 C24 H19 125.8
Fe3 C24 H19 126.6
C24 C25 C21 109.1(6)
C24 C25 Fe3 70.3(4)
C21 C25 Fe3 70.3(4)
C24 C25 H20 125.4
C21 C25 H20 125.4
Fe3 C25 H20 125.6
C30 C26 C27 106.7(6)
C30 C26 P1 129.8(5)
C27 C26 P1 123.5(5)
C30 C26 Fe3 70.1(4)
C27 C26 Fe3 68.5(4)
P1 C26 Fe3 128.3(4)
C28 C27 C26 108.5(6)
C28 C27 Fe3 70.7(4)
C26 C27 Fe3 70.4(4)
C28 C27 H21 125.7
C26 C27 H21 125.7
Fe3 C27 H21 124.7
C27 C28 C29 108.9(6)
C27 C28 Fe3 69.3(4)
C29 C28 Fe3 69.9(4)
C27 C28 H22 125.5
C29 C28 H22 125.5
Fe3 C28 H22 126.8
C28 C29 C30 107.5(7)
C28 C29 Fe3 70.0(4)
C30 C29 Fe3 70.1(4)
C28 C29 H23 126.3
C30 C29 H23 126.3
Fe3 C29 H23 125.2
C26 C30 C29 108.4(6)
C26 C30 Fe3 69.8(4)
C29 C30 Fe3 69.2(4)
C26 C30 H24 125.8
C29 C30 H24 125.8
Fe3 C30 H24 126.8
C36 C31 C32 119.3(7)
C36 C31 P1 118.4(5)
C32 C31 P1 122.3(6)
C33 C32 C31 120.0(7)
C33 C32 H25 120.0
C31 C32 H25 120.0
C34 C33 C32 119.9(7)
C34 C33 H26 120.0
C32 C33 H26 120.0
C35 C34 C33 120.6(7)
C35 C34 H27 119.7
C33 C34 H27 119.7
C34 C35 C36 120.4(8)
C34 C35 H28 119.8
C36 C35 H28 119.8
C35 C36 C31 119.8(8)
C35 C36 H29 120.1
C31 C36 H29 120.1
C42 C37 C38 118.8(7)
C42 C37 P2 118.9(5)
C38 C37 P2 122.1(6)
C39 C38 C37 120.0(8)
C39 C38 H30 120.0
C37 C38 H30 120.0
C40 C39 C38 120.8(7)
C40 C39 H31 119.6
C38 C39 H31 119.6
C39 C40 C41 119.5(8)
C39 C40 H32 120.3
C41 C40 H32 120.3
C40 C41 C42 120.6(8)
C40 C41 H33 119.7
C42 C41 H33 119.7
C37 C42 C41 120.2(7)
C37 C42 H34 119.9
C41 C42 H34 119.9
C44 C43 C48 119.2(6)
C44 C43 P3 118.2(5)
C48 C43 P3 122.6(5)
C43 C44 C45 121.1(7)
C43 C44 H35 119.5
C45 C44 H35 119.5
C44 C45 C46 119.5(7)
C44 C45 H36 120.3
C46 C45 H36 120.3
C47 C46 C45 119.3(7)
C47 C46 H37 120.3
C45 C46 H37 120.3
C48 C47 C46 120.9(7)
C48 C47 H38 119.6
C46 C47 H38 119.6
C47 C48 C43 120.0(7)
C47 C48 H39 120.0
C43 C48 H39 120.0
F3 C49 F2 107.6(8)
F3 C49 F1 106.7(8)
F2 C49 F1 106.3(7)
F3 C49 S1 112.0(6)
F2 C49 S1 112.5(7)
F1 C49 S1 111.3(6)
C55 C50 C51 119.1(9)
C55 C50 Cl1 121.3(8)
C51 C50 Cl1 119.5(8)
C52 C51 C50 120.9(10)
C52 C51 H40 119.6
C50 C51 H40 119.6
C53 C52 C51 118.8(10)
C53 C52 H41 120.6
C51 C52 H41 120.6
C52 C53 C54 121.5(10)
C52 C53 H42 119.3
C54 C53 H42 119.3
C55 C54 C53 119.8(10)
C55 C54 H43 120.1
C53 C54 H43 120.1
C54 C55 C50 119.9(9)
C54 C55 Cl2 119.2(8)
C50 C55 Cl2 120.9(8)

loop_
_geom_bond_atom_site_label_1
_geom_bond_atom_site_label_2
_geom_bond_distance
Ag1 P2 2.4586(17)
Ag1 P1 2.4600(17)
Ag1 P3 2.4663(17)
Fe1 C3 2.034(7)
Fe1 C4 2.042(8)
Fe1 C5 2.045(7)
Fe1 C8 2.047(8)
Fe1 C2 2.048(6)
Fe1 C7 2.048(8)
Fe1 C9 2.052(8)
Fe1 C10 2.054(7)
Fe1 C6 2.058(7)
Fe1 C1 2.069(6)
Fe2 C14 2.035(7)
Fe2 C17 2.049(7)
Fe2 C15 2.053(6)
Fe2 C18 2.057(7)
Fe2 C13 2.060(7)
Fe2 C16 2.060(7)
Fe2 C11 2.062(6)
Fe2 C20 2.067(7)
Fe2 C12 2.067(8)
Fe2 C19 2.069(7)
Fe3 C27 2.042(7)
Fe3 C22 2.051(7)
Fe3 C23 2.055(7)
Fe3 C25 2.058(7)
Fe3 C29 2.060(7)
Fe3 C28 2.061(7)
Fe3 C24 2.066(8)
Fe3 C26 2.068(7)
Fe3 C21 2.071(7)
Fe3 C30 2.072(6)
Cl1 C50 1.728(10)
Cl2 C55 1.744(10)
S1 O1 1.431(7)
S1 O3 1.435(7)
S1 O2 1.435(7)
S1 C49 1.814(9)
P1 C26 1.803(7)
P1 C31 1.819(7)
P1 C1 1.827(6)
P2 C11 1.808(7)
P2 C6 1.809(7)
P2 C37 1.812(8)
P3 C21 1.808(7)
P3 C16 1.808(8)
P3 C43 1.817(7)
F1 C49 1.341(11)
F2 C49 1.332(10)
F3 C49 1.320(10)
C1 C2 1.421(9)
C1 C5 1.427(9)
C2 C3 1.411(10)
C2 H1 0.9500
C3 C4 1.431(11)
C3 H2 0.9500
C4 C5 1.404(9)
C4 H3 0.9500
C5 H4 0.9500
C6 C10 1.430(10)
C6 C7 1.438(10)
C7 C8 1.423(10)
C7 H5 0.9500
C8 C9 1.399(14)
C8 H6 0.9500
C9 C10 1.426(11)
C9 H7 0.9500
C10 H8 0.9500
C11 C12 1.431(9)
C11 C15 1.443(10)
C12 C13 1.416(12)
C12 H9 0.9500
C13 C14 1.403(13)
C13 H10 0.9500
C14 C15 1.429(10)
C14 H11 0.9500
C15 H12 0.9500
C16 C17 1.424(10)
C16 C20 1.425(10)
C17 C18 1.429(11)
C17 H13 0.9500
C18 C19 1.424(13)
C18 H14 0.9500
C19 C20 1.422(11)
C19 H15 0.9500
C20 H16 0.9500
C21 C25 1.429(9)
C21 C22 1.435(9)
C22 C23 1.432(11)
C22 H17 0.9500
C23 C24 1.411(12)
C23 H18 0.9500
C24 C25 1.412(11)
C24 H19 0.9500
C25 H20 0.9500
C26 C30 1.422(9)
C26 C27 1.443(8)
C27 C28 1.402(11)
C27 H21 0.9500
C28 C29 1.411(11)
C28 H22 0.9500
C29 C30 1.436(10)
C29 H23 0.9500
C30 H24 0.9500
C31 C36 1.397(10)
C31 C32 1.398(10)
C32 C33 1.394(10)
C32 H25 0.9500
C33 C34 1.381(13)
C33 H26 0.9500
C34 C35 1.370(13)
C34 H27 0.9500
C35 C36 1.394(11)
C35 H28 0.9500
C36 H29 0.9500
C37 C42 1.387(10)
C37 C38 1.406(9)
C38 C39 1.392(12)
C38 H30 0.9500
C39 C40 1.370(13)
C39 H31 0.9500
C40 C41 1.387(12)
C40 H32 0.9500
C41 C42 1.393(11)
C41 H33 0.9500
C42 H34 0.9500
C43 C44 1.380(9)
C43 C48 1.397(9)
C44 C45 1.387(10)
C44 H35 0.9500
C45 C46 1.395(11)
C45 H36 0.9500
C46 C47 1.389(12)
C46 H37 0.9500
C47 C48 1.375(10)
C47 H38 0.9500
C48 H39 0.9500
C50 C55 1.382(13)
C50 C51 1.392(14)
C51 C52 1.374(14)
C51 H40 0.9500
C52 C53 1.360(15)
C52 H41 0.9500
C53 C54 1.379(15)
C53 H42 0.9500
C54 C55 1.372(13)
C54 H43 0.9500

loop_
_geom_torsion_atom_site_label_1
_geom_torsion_atom_site_label_2
_geom_torsion_atom_site_label_3
_geom_torsion_atom_site_label_4
_geom_torsion
P2 Ag1 P1 C26 -135.9(2)
P3 Ag1 P1 C26 -12.0(2)
P2 Ag1 P1 C31 101.9(3)
P3 Ag1 P1 C31 -134.2(2)
P2 Ag1 P1 C1 -20.6(3)
P3 Ag1 P1 C1 103.3(2)
P1 Ag1 P2 C11 108.0(2)
P3 Ag1 P2 C11 -16.1(3)
P1 Ag1 P2 C6 -10.6(3)
P3 Ag1 P2 C6 -134.7(3)
P1 Ag1 P2 C37 -130.5(2)
P3 Ag1 P2 C37 105.3(2)
P2 Ag1 P3 C21 102.8(2)
P1 Ag1 P3 C21 -20.9(2)
P2 Ag1 P3 C16 -14.5(3)
P1 Ag1 P3 C16 -138.3(3)
P2 Ag1 P3 C43 -134.7(3)
P1 Ag1 P3 C43 101.5(3)
C26 P1 C1 C2 -112.9(6)
C31 P1 C1 C2 -5.7(7)
Ag1 P1 C1 C2 127.2(6)
C26 P1 C1 C5 69.0(6)
C31 P1 C1 C5 176.3(6)
Ag1 P1 C1 C5 -50.8(7)
C26 P1 C1 Fe1 157.1(4)
C31 P1 C1 Fe1 -95.6(4)
Ag1 P1 C1 Fe1 37.3(5)
C3 Fe1 C1 C2 37.2(4)
C4 Fe1 C1 C2 81.7(5)
C5 Fe1 C1 C2 119.3(6)
C8 Fe1 C1 C2 -56.8(6)
C7 Fe1 C1 C2 -97.9(5)
C9 Fe1 C1 C2 9(4)
C10 Fe1 C1 C2 176.5(5)
C6 Fe1 C1 C2 -143.3(4)
C3 Fe1 C1 C5 -82.1(4)
C4 Fe1 C1 C5 -37.6(4)
C8 Fe1 C1 C5 -176.1(5)
C2 Fe1 C1 C5 -119.3(6)
C7 Fe1 C1 C5 142.7(4)
C9 Fe1 C1 C5 -110(4)
C10 Fe1 C1 C5 57.2(7)
C6 Fe1 C1 C5 97.4(4)
C3 Fe1 C1 P1 159.0(5)
C4 Fe1 C1 P1 -156.6(5)
C5 Fe1 C1 P1 -119.0(6)
C8 Fe1 C1 P1 65.0(6)
C2 Fe1 C1 P1 121.7(7)
C7 Fe1 C1 P1 23.8(5)
C9 Fe1 C1 P1 131(4)
C10 Fe1 C1 P1 -61.7(7)
C6 Fe1 C1 P1 -21.6(5)
C5 C1 C2 C3 -0.6(8)
P1 C1 C2 C3 -178.9(5)
Fe1 C1 C2 C3 -58.9(5)
C5 C1 C2 Fe1 58.3(5)
P1 C1 C2 Fe1 -120.0(6)
C4 Fe1 C2 C3 38.8(5)
C5 Fe1 C2 C3 82.3(5)
C8 Fe1 C2 C3 -96.4(5)
C7 Fe1 C2 C3 -139.9(5)
C9 Fe1 C2 C3 -58.8(7)
C10 Fe1 C2 C3 -40(3)
C6 Fe1 C2 C3 -175.7(5)
C1 Fe1 C2 C3 119.9(6)
C3 Fe1 C2 C1 -119.9(6)
C4 Fe1 C2 C1 -81.1(4)
C5 Fe1 C2 C1 -37.7(4)
C8 Fe1 C2 C1 143.7(4)
C7 Fe1 C2 C1 100.1(5)
C9 Fe1 C2 C1 -178.7(5)
C10 Fe1 C2 C1 -160(3)
C6 Fe1 C2 C1 64.3(6)
C1 C2 C3 C4 -0.5(8)
Fe1 C2 C3 C4 -60.2(5)
C1 C2 C3 Fe1 59.7(5)
C4 Fe1 C3 C2 -117.9(6)
C5 Fe1 C3 C2 -81.0(5)
C8 Fe1 C3 C2 98.1(5)
C7 Fe1 C3 C2 64.2(6)
C9 Fe1 C3 C2 140.0(5)
C10 Fe1 C3 C2 174.8(5)
C6 Fe1 C3 C2 148(4)
C1 Fe1 C3 C2 -37.2(4)
C5 Fe1 C3 C4 36.9(4)
C8 Fe1 C3 C4 -144.0(5)
C2 Fe1 C3 C4 117.9(6)
C7 Fe1 C3 C4 -177.9(5)
C9 Fe1 C3 C4 -102.1(5)
C10 Fe1 C3 C4 -67.3(6)
C6 Fe1 C3 C4 -94(4)
C1 Fe1 C3 C4 80.7(4)
C2 C3 C4 C5 1.4(8)
Fe1 C3 C4 C5 -59.2(5)
C2 C3 C4 Fe1 60.6(5)
C3 Fe1 C4 C5 119.9(6)
C8 Fe1 C4 C5 176.4(5)
C2 Fe1 C4 C5 81.7(4)
C7 Fe1 C4 C5 -155(13)
C9 Fe1 C4 C5 -147.9(5)
C10 Fe1 C4 C5 -104.3(4)
C6 Fe1 C4 C5 -67.5(6)
C1 Fe1 C4 C5 38.0(4)
C5 Fe1 C4 C3 -119.9(6)
C8 Fe1 C4 C3 56.5(7)
C2 Fe1 C4 C3 -38.2(4)
C7 Fe1 C4 C3 85(13)
C9 Fe1 C4 C3 92.2(5)
C10 Fe1 C4 C3 135.8(4)
C6 Fe1 C4 C3 172.6(4)
C1 Fe1 C4 C3 -81.9(4)
C3 C4 C5 C1 -1.8(8)
Fe1 C4 C5 C1 -60.4(5)
C3 C4 C5 Fe1 58.7(5)
C2 C1 C5 C4 1.4(8)
P1 C1 C5 C4 179.8(5)
Fe1 C1 C5 C4 59.9(5)
C2 C1 C5 Fe1 -58.5(5)
P1 C1 C5 Fe1 119.9(5)
C3 Fe1 C5 C4 -37.7(4)
C8 Fe1 C5 C4 -55(7)
C2 Fe1 C5 C4 -81.4(5)
C7 Fe1 C5 C4 179.0(5)
C9 Fe1 C5 C4 52.5(7)
C10 Fe1 C5 C4 93.2(5)
C6 Fe1 C5 C4 138.2(4)
C1 Fe1 C5 C4 -118.9(6)
C3 Fe1 C5 C1 81.1(4)
C4 Fe1 C5 C1 118.9(6)
C8 Fe1 C5 C1 63(7)
C2 Fe1 C5 C1 37.5(4)
C7 Fe1 C5 C1 -62.1(6)
C9 Fe1 C5 C1 171.3(5)
C10 Fe1 C5 C1 -147.9(4)
C6 Fe1 C5 C1 -102.9(4)
C11 P2 C6 C10 0.2(8)
C37 P2 C6 C10 -107.4(7)
Ag1 P2 C6 C10 124.5(6)
C11 P2 C6 C7 179.2(6)
C37 P2 C6 C7 71.6(6)
Ag1 P2 C6 C7 -56.4(6)
C11 P2 C6 Fe1 -93.3(5)
C37 P2 C6 Fe1 159.1(4)
Ag1 P2 C6 Fe1 31.1(5)
C3 Fe1 C6 C10 29(4)
C4 Fe1 C6 C10 -59.4(6)
C5 Fe1 C6 C10 -100.3(4)
C8 Fe1 C6 C10 80.5(5)
C2 Fe1 C6 C10 173.9(5)
C7 Fe1 C6 C10 118.5(6)
C9 Fe1 C6 C10 37.4(5)
C1 Fe1 C6 C10 -145.4(4)
C3 Fe1 C6 C7 -90(4)
C4 Fe1 C6 C7 -177.8(5)
C5 Fe1 C6 C7 141.3(4)
C8 Fe1 C6 C7 -38.0(5)
C2 Fe1 C6 C7 55.4(6)
C9 Fe1 C6 C7 -81.1(5)
C10 Fe1 C6 C7 -118.5(6)
C1 Fe1 C6 C7 96.1(5)
C3 Fe1 C6 P2 154(3)
C4 Fe1 C6 P2 66.0(6)
C5 Fe1 C6 P2 25.1(6)
C8 Fe1 C6 P2 -154.1(6)
C2 Fe1 C6 P2 -60.7(7)
C7 Fe1 C6 P2 -116.1(7)
C9 Fe1 C6 P2 162.8(6)
C10 Fe1 C6 P2 125.4(7)
C1 Fe1 C6 P2 -20.0(6)
C10 C6 C7 C8 0.3(8)
P2 C6 C7 C8 -179.0(5)
Fe1 C6 C7 C8 59.7(5)
C10 C6 C7 Fe1 -59.4(5)
P2 C6 C7 Fe1 121.3(5)
C3 Fe1 C7 C8 54.1(7)
C4 Fe1 C7 C8 -30(13)
C5 Fe1 C7 C8 176.4(5)
C2 Fe1 C7 C8 93.4(5)
C9 Fe1 C7 C8 -36.6(5)
C10 Fe1 C7 C8 -80.5(5)
C6 Fe1 C7 C8 -118.5(7)
C1 Fe1 C7 C8 137.5(5)
C3 Fe1 C7 C6 172.7(4)
C4 Fe1 C7 C6 89(13)
C5 Fe1 C7 C6 -65.1(6)
C8 Fe1 C7 C6 118.5(7)
C2 Fe1 C7 C6 -148.0(4)
C9 Fe1 C7 C6 82.0(5)
C10 Fe1 C7 C6 38.1(4)
C1 Fe1 C7 C6 -104.0(4)
C6 C7 C8 C9 -0.6(9)
Fe1 C7 C8 C9 59.3(6)
C6 C7 C8 Fe1 -59.9(5)
C3 Fe1 C8 C9 93.9(5)
C4 Fe1 C8 C9 58.5(7)
C5 Fe1 C8 C9 111(7)
C2 Fe1 C8 C9 136.7(5)
C7 Fe1 C8 C9 -120.4(7)
C10 Fe1 C8 C9 -38.1(5)
C6 Fe1 C8 C9 -82.1(5)
C1 Fe1 C8 C9 171.8(5)
C3 Fe1 C8 C7 -145.7(5)
C4 Fe1 C8 C7 179.0(5)
C5 Fe1 C8 C7 -128(6)
C2 Fe1 C8 C7 -102.9(5)
C9 Fe1 C8 C7 120.4(7)
C10 Fe1 C8 C7 82.3(5)
C6 Fe1 C8 C7 38.3(5)
C1 Fe1 C8 C7 -67.8(6)
C7 C8 C9 C10 0.7(9)
Fe1 C8 C9 C10 59.7(6)
C7 C8 C9 Fe1 -59.0(6)
C3 Fe1 C9 C8 -99.3(5)
C4 Fe1 C9 C8 -142.6(5)
C5 Fe1 C9 C8 -175.7(5)
C2 Fe1 C9 C8 -64.0(7)
C7 Fe1 C9 C8 37.2(5)
C10 Fe1 C9 C8 118.9(7)
C6 Fe1 C9 C8 81.4(5)
C1 Fe1 C9 C8 -72(4)
C3 Fe1 C9 C10 141.8(5)
C4 Fe1 C9 C10 98.5(5)
C5 Fe1 C9 C10 65.4(7)
C8 Fe1 C9 C10 -118.9(7)
C2 Fe1 C9 C10 177.1(5)
C7 Fe1 C9 C10 -81.7(5)
C6 Fe1 C9 C10 -37.5(5)
C1 Fe1 C9 C10 169(3)
C8 C9 C10 C6 -0.5(9)
Fe1 C9 C10 C6 59.2(5)
C8 C9 C10 Fe1 -59.7(6)
C7 C6 C10 C9 0.2(8)
P2 C6 C10 C9 179.4(6)
Fe1 C6 C10 C9 -59.1(5)
C7 C6 C10 Fe1 59.2(5)
P2 C6 C10 Fe1 -121.6(6)
C3 Fe1 C10 C9 -57.0(7)
C4 Fe1 C10 C9 -97.4(6)
C5 Fe1 C10 C9 -141.0(5)
C8 Fe1 C10 C9 37.4(5)
C2 Fe1 C10 C9 -21(3)
C7 Fe1 C10 C9 81.4(6)
C6 Fe1 C10 C9 119.7(7)
C1 Fe1 C10 C9 -178.0(6)
C3 Fe1 C10 C6 -176.7(4)
C4 Fe1 C10 C6 142.9(4)
C5 Fe1 C10 C6 99.3(4)
C8 Fe1 C10 C6 -82.3(5)
C2 Fe1 C10 C6 -141(3)
C7 Fe1 C10 C6 -38.3(4)
C9 Fe1 C10 C6 -119.7(7)
C1 Fe1 C10 C6 62.3(7)
C6 P2 C11 C12 -110.7(6)
C37 P2 C11 C12 -3.8(7)
Ag1 P2 C11 C12 125.1(5)
C6 P2 C11 C15 70.9(6)
C37 P2 C11 C15 177.8(5)
Ag1 P2 C11 C15 -53.4(6)
C6 P2 C11 Fe2 158.9(4)
C37 P2 C11 Fe2 -94.2(5)
Ag1 P2 C11 Fe2 34.6(5)
C14 Fe2 C11 C12 80.4(5)
C17 Fe2 C11 C12 -99.0(5)
C15 Fe2 C11 C12 118.6(6)
C18 Fe2 C11 C12 -57.4(6)
C13 Fe2 C11 C12 37.2(5)
C16 Fe2 C11 C12 -144.1(5)
C20 Fe2 C11 C12 175.3(5)
C19 Fe2 C11 C12 20(4)
C14 Fe2 C11 C15 -38.2(4)
C17 Fe2 C11 C15 142.3(4)
C18 Fe2 C11 C15 -176.0(5)
C13 Fe2 C11 C15 -81.4(5)
C16 Fe2 C11 C15 97.3(4)
C20 Fe2 C11 C15 56.7(6)
C12 Fe2 C11 C15 -118.6(6)
C19 Fe2 C11 C15 -98(4)
C14 Fe2 C11 P2 -157.5(6)
C17 Fe2 C11 P2 23.0(5)
C15 Fe2 C11 P2 -119.3(6)
C18 Fe2 C11 P2 64.7(6)
C13 Fe2 C11 P2 159.2(6)
C16 Fe2 C11 P2 -22.1(6)
C20 Fe2 C11 P2 -62.6(7)
C12 Fe2 C11 P2 122.1(7)
C19 Fe2 C11 P2 142(4)
C15 C11 C12 C13 0.1(8)
P2 C11 C12 C13 -178.6(5)
Fe2 C11 C12 C13 -59.1(5)
C15 C11 C12 Fe2 59.2(4)
P2 C11 C12 Fe2 -119.5(5)
C14 Fe2 C12 C13 37.0(5)
C17 Fe2 C12 C13 -140.4(5)
C15 Fe2 C12 C13 81.3(5)
C18 Fe2 C12 C13 -96.5(5)
C16 Fe2 C12 C13 -176.6(5)
C11 Fe2 C12 C13 119.6(7)
C20 Fe2 C12 C13 -31(4)
C19 Fe2 C12 C13 -58.0(7)
C14 Fe2 C12 C11 -82.6(5)
C17 Fe2 C12 C11 100.0(5)
C15 Fe2 C12 C11 -38.3(4)
C18 Fe2 C12 C11 143.9(4)
C13 Fe2 C12 C11 -119.6(7)
C16 Fe2 C12 C11 63.8(7)
C20 Fe2 C12 C11 -151(3)
C19 Fe2 C12 C11 -177.6(5)
C11 C12 C13 C14 0.5(8)
Fe2 C12 C13 C14 -58.5(5)
C11 C12 C13 Fe2 59.0(5)
C17 Fe2 C13 C14 -175.4(5)
C15 Fe2 C13 C14 38.0(4)
C18 Fe2 C13 C14 -141.6(5)
C16 Fe2 C13 C14 -84(4)
C11 Fe2 C13 C14 82.5(5)
C20 Fe2 C13 C14 -64.0(6)
C12 Fe2 C13 C14 120.0(7)
C19 Fe2 C13 C14 -99.0(5)
C14 Fe2 C13 C12 -120.0(7)
C17 Fe2 C13 C12 64.6(7)
C15 Fe2 C13 C12 -82.0(5)
C18 Fe2 C13 C12 98.4(5)
C16 Fe2 C13 C12 156(4)
C11 Fe2 C13 C12 -37.6(4)
C20 Fe2 C13 C12 175.9(5)
C19 Fe2 C13 C12 141.0(5)
C12 C13 C14 C15 -0.9(8)
Fe2 C13 C14 C15 -60.2(5)
C12 C13 C14 Fe2 59.3(5)
C17 Fe2 C14 C13 90(7)
C15 Fe2 C14 C13 -119.2(7)
C18 Fe2 C14 C13 58.9(7)
C16 Fe2 C14 C13 172.5(5)
C11 Fe2 C14 C13 -80.9(5)
C20 Fe2 C14 C13 137.4(5)
C12 Fe2 C14 C13 -37.1(4)
C19 Fe2 C14 C13 94.7(5)
C17 Fe2 C14 C15 -151(7)
C18 Fe2 C14 C15 178.1(5)
C13 Fe2 C14 C15 119.2(7)
C16 Fe2 C14 C15 -68.3(6)
C11 Fe2 C14 C15 38.3(4)
C20 Fe2 C14 C15 -103.4(5)
C12 Fe2 C14 C15 82.2(5)
C19 Fe2 C14 C15 -146.1(5)
C13 C14 C15 C11 1.0(8)
Fe2 C14 C15 C11 -59.7(4)
C13 C14 C15 Fe2 60.6(5)
C12 C11 C15 C14 -0.6(7)
P2 C11 C15 C14 178.1(5)
Fe2 C11 C15 C14 59.1(4)
C12 C11 C15 Fe2 -59.7(4)
P2 C11 C15 Fe2 119.0(5)
C17 Fe2 C15 C14 177.7(5)
C18 Fe2 C15 C14 -29(8)
C13 Fe2 C15 C14 -37.3(5)
C16 Fe2 C15 C14 138.1(5)
C11 Fe2 C15 C14 -118.5(6)
C20 Fe2 C15 C14 93.7(5)
C12 Fe2 C15 C14 -80.6(5)
C19 Fe2 C15 C14 54.1(7)
C14 Fe2 C15 C11 118.5(6)
C17 Fe2 C15 C11 -63.9(6)
C18 Fe2 C15 C11 90(8)
C13 Fe2 C15 C11 81.2(5)
C16 Fe2 C15 C11 -103.4(4)
C20 Fe2 C15 C11 -147.8(4)
C12 Fe2 C15 C11 37.9(4)
C19 Fe2 C15 C11 172.6(4)
C21 P3 C16 C17 -178.9(5)
C43 P3 C16 C17 73.9(6)
Ag1 P3 C16 C17 -55.9(6)
C21 P3 C16 C20 4.5(7)
C43 P3 C16 C20 -102.8(6)
Ag1 P3 C16 C20 127.5(6)
C21 P3 C16 Fe2 -90.5(5)
C43 P3 C16 Fe2 162.2(5)
Ag1 P3 C16 Fe2 32.5(5)
C14 Fe2 C16 C17 -175.5(5)
C15 Fe2 C16 C17 142.6(4)
C18 Fe2 C16 C17 -38.0(5)
C13 Fe2 C16 C17 -97(4)
C11 Fe2 C16 C17 96.9(5)
C20 Fe2 C16 C17 -119.0(6)
C12 Fe2 C16 C17 56.1(7)
C19 Fe2 C16 C17 -81.7(5)
C14 Fe2 C16 C20 -56.4(6)
C17 Fe2 C16 C20 119.0(6)
C15 Fe2 C16 C20 -98.4(5)
C18 Fe2 C16 C20 81.0(5)
C13 Fe2 C16 C20 22(4)
C11 Fe2 C16 C20 -144.1(4)
C12 Fe2 C16 C20 175.1(5)
C19 Fe2 C16 C20 37.3(5)
C14 Fe2 C16 P3 68.7(7)
C17 Fe2 C16 P3 -115.9(7)
C15 Fe2 C16 P3 26.7(6)
C18 Fe2 C16 P3 -153.9(6)
C13 Fe2 C16 P3 147(4)
C11 Fe2 C16 P3 -19.0(6)
C20 Fe2 C16 P3 125.1(7)
C12 Fe2 C16 P3 -59.8(7)
C19 Fe2 C16 P3 162.4(6)
C20 C16 C17 C18 0.3(8)
P3 C16 C17 C18 -177.0(5)
Fe2 C16 C17 C18 60.0(5)
C20 C16 C17 Fe2 -59.7(5)
P3 C16 C17 Fe2 123.0(5)
C14 Fe2 C17 C16 86(7)
C15 Fe2 C17 C16 -63.1(6)
C18 Fe2 C17 C16 118.8(7)
C13 Fe2 C17 C16 172.4(5)
C11 Fe2 C17 C16 -103.4(4)
C20 Fe2 C17 C16 37.7(4)
C12 Fe2 C17 C16 -148.0(4)
C19 Fe2 C17 C16 81.2(5)
C14 Fe2 C17 C18 -33(7)
C15 Fe2 C17 C18 178.2(5)
C13 Fe2 C17 C18 53.6(7)
C16 Fe2 C17 C18 -118.8(7)
C11 Fe2 C17 C18 137.9(5)
C20 Fe2 C17 C18 -81.1(5)
C12 Fe2 C17 C18 93.2(5)
C19 Fe2 C17 C18 -37.6(5)
C16 C17 C18 C19 -0.2(8)
Fe2 C17 C18 C19 59.9(5)
C16 C17 C18 Fe2 -60.1(5)
C14 Fe2 C18 C19 58.6(7)
C17 Fe2 C18 C19 -119.1(7)
C15 Fe2 C18 C19 86(8)
C13 Fe2 C18 C19 94.3(5)
C16 Fe2 C18 C19 -81.2(5)
C11 Fe2 C18 C19 172.7(4)
C20 Fe2 C18 C19 -37.5(4)
C12 Fe2 C18 C19 137.0(5)
C14 Fe2 C18 C17 177.6(5)
C15 Fe2 C18 C17 -155(7)
C13 Fe2 C18 C17 -146.6(5)
C16 Fe2 C18 C17 37.9(5)
C11 Fe2 C18 C17 -68.3(6)
C20 Fe2 C18 C17 81.6(5)
C12 Fe2 C18 C17 -103.9(5)
C19 Fe2 C18 C17 119.1(7)
C17 C18 C19 C20 0.1(8)
Fe2 C18 C19 C20 59.4(5)
C17 C18 C19 Fe2 -59.3(5)
C14 Fe2 C19 C20 98.9(5)
C17 Fe2 C19 C20 -81.4(5)
C15 Fe2 C19 C20 64.8(6)
C18 Fe2 C19 C20 -119.3(7)
C13 Fe2 C19 C20 141.1(5)
C16 Fe2 C19 C20 -37.5(4)
C11 Fe2 C19 C20 157(4)
C12 Fe2 C19 C20 176.1(5)
C14 Fe2 C19 C18 -141.8(5)
C17 Fe2 C19 C18 37.9(4)
C15 Fe2 C19 C18 -176.0(5)
C13 Fe2 C19 C18 -99.6(5)
C16 Fe2 C19 C18 81.8(5)
C11 Fe2 C19 C18 -83(4)
C20 Fe2 C19 C18 119.3(7)
C12 Fe2 C19 C18 -64.7(6)
C18 C19 C20 C16 0.1(8)
Fe2 C19 C20 C16 59.2(5)
C18 C19 C20 Fe2 -59.1(5)
C17 C16 C20 C19 -0.2(8)
P3 C16 C20 C19 176.8(5)
Fe2 C16 C20 C19 -59.5(5)
C17 C16 C20 Fe2 59.2(5)
P3 C16 C20 Fe2 -123.7(6)
C14 Fe2 C20 C19 -96.0(5)
C17 Fe2 C20 C19 81.7(5)
C15 Fe2 C20 C19 -140.0(5)
C18 Fe2 C20 C19 37.6(5)
C13 Fe2 C20 C19 -57.9(7)
C16 Fe2 C20 C19 119.5(7)
C11 Fe2 C20 C19 -176.8(5)
C12 Fe2 C20 C19 -30(4)
C14 Fe2 C20 C16 144.6(5)
C17 Fe2 C20 C16 -37.8(4)
C15 Fe2 C20 C16 100.5(5)
C18 Fe2 C20 C16 -81.9(5)
C13 Fe2 C20 C16 -177.4(5)
C11 Fe2 C20 C16 63.7(7)
C12 Fe2 C20 C16 -149(3)
C19 Fe2 C20 C16 -119.5(7)
C16 P3 C21 C25 71.9(6)
C43 P3 C21 C25 178.8(6)
Ag1 P3 C21 C25 -49.9(6)
C16 P3 C21 C22 -112.3(6)
C43 P3 C21 C22 -5.3(7)
Ag1 P3 C21 C22 125.9(6)
C16 P3 C21 Fe3 159.3(4)
C43 P3 C21 Fe3 -93.8(4)
Ag1 P3 C21 Fe3 37.5(4)
C27 Fe3 C21 C25 143.7(4)
C22 Fe3 C21 C25 -118.0(6)
C23 Fe3 C21 C25 -80.2(4)
C29 Fe3 C21 C25 -128(2)
C28 Fe3 C21 C25 -176.2(4)
C24 Fe3 C21 C25 -37.0(4)
C26 Fe3 C21 C25 98.7(4)
C30 Fe3 C21 C25 60.7(6)
C27 Fe3 C21 C22 -98.3(4)
C23 Fe3 C21 C22 37.8(4)
C25 Fe3 C21 C22 118.0(6)
C29 Fe3 C21 C22 -10(2)
C28 Fe3 C21 C22 -58.2(6)
C24 Fe3 C21 C22 81.0(5)
C26 Fe3 C21 C22 -143.4(4)
C30 Fe3 C21 C22 178.7(5)
C27 Fe3 C21 P3 24.1(5)
C22 Fe3 C21 P3 122.4(6)
C23 Fe3 C21 P3 160.1(5)
C25 Fe3 C21 P3 -119.7(6)
C29 Fe3 C21 P3 112(2)
C28 Fe3 C21 P3 64.1(6)
C24 Fe3 C21 P3 -156.6(5)
C26 Fe3 C21 P3 -21.0(5)
C30 Fe3 C21 P3 -59.0(7)
C25 C21 C22 C23 -0.2(8)
P3 C21 C22 C23 -176.7(5)
Fe3 C21 C22 C23 -59.6(5)
C25 C21 C22 Fe3 59.4(5)
P3 C21 C22 Fe3 -117.1(5)
C27 Fe3 C22 C23 -141.8(4)
C25 Fe3 C22 C23 81.0(5)
C29 Fe3 C22 C23 -62.5(6)
C28 Fe3 C22 C23 -99.5(5)
C24 Fe3 C22 C23 37.6(5)
C26 Fe3 C22 C23 -175.7(5)
C21 Fe3 C22 C23 119.2(6)
C30 Fe3 C22 C23 -55(2)
C27 Fe3 C22 C21 99.0(4)
C23 Fe3 C22 C21 -119.2(6)
C25 Fe3 C22 C21 -38.3(4)
C29 Fe3 C22 C21 178.3(4)
C28 Fe3 C22 C21 141.2(4)
C24 Fe3 C22 C21 -81.7(4)
C26 Fe3 C22 C21 65.0(6)
C30 Fe3 C22 C21 -174(2)
C21 C22 C23 C24 -0.3(8)
Fe3 C22 C23 C24 -60.3(6)
C21 C22 C23 Fe3 60.0(5)
C27 Fe3 C23 C24 -179.6(5)
C22 Fe3 C23 C24 118.6(7)
C25 Fe3 C23 C24 37.1(5)
C29 Fe3 C23 C24 -104.8(5)
C28 Fe3 C23 C24 -146.8(5)
C26 Fe3 C23 C24 -88(3)
C21 Fe3 C23 C24 80.9(5)
C30 Fe3 C23 C24 -69.9(7)
C27 Fe3 C23 C22 61.8(7)
C25 Fe3 C23 C22 -81.5(5)
C29 Fe3 C23 C22 136.6(4)
C28 Fe3 C23 C22 94.5(5)
C24 Fe3 C23 C22 -118.6(7)
C26 Fe3 C23 C22 153(3)
C21 Fe3 C23 C22 -37.7(4)
C30 Fe3 C23 C22 171.4(4)
C22 C23 C24 C25 0.6(9)
Fe3 C23 C24 C25 -59.0(6)
C22 C23 C24 Fe3 59.7(5)
C27 Fe3 C24 C23 22(27)
C22 Fe3 C24 C23 -38.3(5)
C25 Fe3 C24 C23 -119.8(7)
C29 Fe3 C24 C23 89.6(5)
C28 Fe3 C24 C23 52.7(7)
C26 Fe3 C24 C23 171.4(5)
C21 Fe3 C24 C23 -82.4(5)
C30 Fe3 C24 C23 133.7(5)
C27 Fe3 C24 C25 142(27)
C22 Fe3 C24 C25 81.5(5)
C23 Fe3 C24 C25 119.8(7)
C29 Fe3 C24 C25 -150.6(4)
C28 Fe3 C24 C25 172.4(4)
C26 Fe3 C24 C25 -68.8(6)
C21 Fe3 C24 C25 37.4(4)
C30 Fe3 C24 C25 -106.5(5)
C23 C24 C25 C21 -0.8(9)
Fe3 C24 C25 C21 -59.7(5)
C23 C24 C25 Fe3 58.9(6)
C22 C21 C25 C24 0.6(8)
P3 C21 C25 C24 177.2(5)
Fe3 C21 C25 C24 59.8(5)
C22 C21 C25 Fe3 -59.2(5)
P3 C21 C25 Fe3 117.4(5)
C27 Fe3 C25 C24 -179.3(5)
C22 Fe3 C25 C24 -81.4(5)
C23 Fe3 C25 C24 -37.1(5)
C29 Fe3 C25 C24 50.2(7)
C28 Fe3 C25 C24 -87(4)
C26 Fe3 C25 C24 137.9(5)
C21 Fe3 C25 C24 -119.9(6)
C30 Fe3 C25 C24 92.8(5)
C27 Fe3 C25 C21 -59.4(6)
C22 Fe3 C25 C21 38.5(4)
C23 Fe3 C25 C21 82.8(4)
C29 Fe3 C25 C21 170.1(5)
C28 Fe3 C25 C21 33(4)
C24 Fe3 C25 C21 119.9(6)
C26 Fe3 C25 C21 -102.2(4)
C30 Fe3 C25 C21 -147.3(4)
C31 P1 C26 C30 -98.1(7)
C1 P1 C26 C30 8.7(7)
Ag1 P1 C26 C30 129.3(6)
C31 P1 C26 C27 78.8(6)
C1 P1 C26 C27 -174.4(6)
Ag1 P1 C26 C27 -53.8(6)
C31 P1 C26 Fe3 166.6(4)
C1 P1 C26 Fe3 -86.6(4)
Ag1 P1 C26 Fe3 34.0(5)
C27 Fe3 C26 C30 118.1(6)
C22 Fe3 C26 C30 170.1(5)
C23 Fe3 C26 C30 20(3)
C25 Fe3 C26 C30 -103.0(4)
C29 Fe3 C26 C30 37.4(4)
C28 Fe3 C26 C30 80.7(4)
C24 Fe3 C26 C30 -61.4(6)
C21 Fe3 C26 C30 -148.4(4)
C22 Fe3 C26 C27 52.0(6)
C23 Fe3 C26 C27 -98(3)
C25 Fe3 C26 C27 138.9(4)
C29 Fe3 C26 C27 -80.7(4)
C28 Fe3 C26 C27 -37.4(4)
C24 Fe3 C26 C27 -179.5(5)
C21 Fe3 C26 C27 93.5(4)
C30 Fe3 C26 C27 -118.1(6)
C27 Fe3 C26 P1 -116.4(6)
C22 Fe3 C26 P1 -64.4(6)
C23 Fe3 C26 P1 146(3)
C25 Fe3 C26 P1 22.5(5)
C29 Fe3 C26 P1 163.0(5)
C28 Fe3 C26 P1 -153.7(5)
C24 Fe3 C26 P1 64.2(6)
C21 Fe3 C26 P1 -22.8(5)
C30 Fe3 C26 P1 125.6(6)
C30 C26 C27 C28 0.8(8)
P1 C26 C27 C28 -176.7(5)
Fe3 C26 C27 C28 60.8(5)
C30 C26 C27 Fe3 -60.0(5)
P1 C26 C27 Fe3 122.5(5)
C22 Fe3 C27 C28 91.1(5)
C23 Fe3 C27 C28 52.8(6)
C25 Fe3 C27 C28 172.4(4)
C29 Fe3 C27 C28 -36.8(4)
C24 Fe3 C27 C28 31(27)
C26 Fe3 C27 C28 -118.8(6)
C21 Fe3 C27 C28 135.2(4)
C30 Fe3 C27 C28 -80.9(5)
C22 Fe3 C27 C26 -150.1(4)
C23 Fe3 C27 C26 171.5(5)
C25 Fe3 C27 C26 -68.9(6)
C29 Fe3 C27 C26 82.0(4)
C28 Fe3 C27 C26 118.8(6)
C24 Fe3 C27 C26 150(27)
C21 Fe3 C27 C26 -106.0(4)
C30 Fe3 C27 C26 37.9(4)
C26 C27 C28 C29 -1.7(8)
Fe3 C27 C28 C29 58.8(5)
C26 C27 C28 Fe3 -60.6(5)
C22 Fe3 C28 C27 -103.6(4)
C23 Fe3 C28 C27 -146.7(4)
C25 Fe3 C28 C27 -98(4)
C29 Fe3 C28 C27 120.5(6)
C24 Fe3 C28 C27 -179.5(5)
C26 Fe3 C28 C27 38.4(4)
C21 Fe3 C28 C27 -68.1(5)
C30 Fe3 C28 C27 82.0(4)
C27 Fe3 C28 C29 -120.5(6)
C22 Fe3 C28 C29 135.9(5)
C23 Fe3 C28 C29 92.8(5)
C25 Fe3 C28 C29 141(3)
C24 Fe3 C28 C29 60.1(7)
C26 Fe3 C28 C29 -82.1(5)
C21 Fe3 C28 C29 171.4(4)
C30 Fe3 C28 C29 -38.5(4)
C27 C28 C29 C30 1.9(8)
Fe3 C28 C29 C30 60.4(5)
C27 C28 C29 Fe3 -58.5(5)
C27 Fe3 C29 C28 36.7(4)
C22 Fe3 C29 C28 -63.4(6)
C23 Fe3 C29 C28 -100.5(5)
C25 Fe3 C29 C28 -174.8(5)
C24 Fe3 C29 C28 -142.6(5)
C26 Fe3 C29 C28 81.2(5)
C21 Fe3 C29 C28 -55(2)
C30 Fe3 C29 C28 118.1(6)
C27 Fe3 C29 C30 -81.4(4)
C22 Fe3 C29 C30 178.5(4)
C23 Fe3 C29 C30 141.4(4)
C25 Fe3 C29 C30 67.1(7)
C28 Fe3 C29 C30 -118.1(6)
C24 Fe3 C29 C30 99.3(5)
C26 Fe3 C29 C30 -36.9(4)
C21 Fe3 C29 C30 -173(2)
C27 C26 C30 C29 0.4(8)
P1 C26 C30 C29 177.7(5)
Fe3 C26 C30 C29 -58.6(5)
C27 C26 C30 Fe3 59.0(4)
P1 C26 C30 Fe3 -123.7(6)
C28 C29 C30 C26 -1.4(8)
Fe3 C29 C30 C26 58.9(5)
C28 C29 C30 Fe3 -60.3(5)
C27 Fe3 C30 C26 -38.8(4)
C22 Fe3 C30 C26 -128(2)
C23 Fe3 C30 C26 -177.3(4)
C25 Fe3 C30 C26 97.9(4)
C29 Fe3 C30 C26 -120.0(6)
C28 Fe3 C30 C26 -82.1(4)
C24 Fe3 C30 C26 141.9(4)
C21 Fe3 C30 C26 58.3(6)
C27 Fe3 C30 C29 81.3(5)
C22 Fe3 C30 C29 -8(2)
C23 Fe3 C30 C29 -57.3(6)
C25 Fe3 C30 C29 -142.1(4)
C28 Fe3 C30 C29 37.9(5)
C24 Fe3 C30 C29 -98.1(5)
C26 Fe3 C30 C29 120.0(6)
C21 Fe3 C30 C29 178.3(5)
C26 P1 C31 C36 -152.7(5)
C1 P1 C31 C36 99.9(6)
Ag1 P1 C31 C36 -27.0(6)
C26 P1 C31 C32 25.6(6)
C1 P1 C31 C32 -81.8(6)
Ag1 P1 C31 C32 151.4(5)
C36 C31 C32 C33 -0.1(10)
P1 C31 C32 C33 -178.4(5)
C31 C32 C33 C34 0.2(11)
C32 C33 C34 C35 0.0(11)
C33 C34 C35 C36 -0.3(12)
C34 C35 C36 C31 0.5(11)
C32 C31 C36 C35 -0.2(10)
P1 C31 C36 C35 178.2(6)
C11 P2 C37 C42 109.5(6)
C6 P2 C37 C42 -142.9(6)
Ag1 P2 C37 C42 -17.2(7)
C11 P2 C37 C38 -74.2(6)
C6 P2 C37 C38 33.4(7)
Ag1 P2 C37 C38 159.1(5)
C42 C37 C38 C39 1.1(11)
P2 C37 C38 C39 -175.3(6)
C37 C38 C39 C40 -2.3(12)
C38 C39 C40 C41 1.4(12)
C39 C40 C41 C42 0.7(13)
C38 C37 C42 C41 1.0(12)
P2 C37 C42 C41 177.5(7)
C40 C41 C42 C37 -1.9(13)
C21 P3 C43 C44 115.7(6)
C16 P3 C43 C44 -136.4(6)
Ag1 P3 C43 C44 -11.7(7)
C21 P3 C43 C48 -64.5(7)
C16 P3 C43 C48 43.4(8)
Ag1 P3 C43 C48 168.1(6)
C48 C43 C44 C45 0.6(12)
P3 C43 C44 C45 -179.6(7)
C43 C44 C45 C46 -0.6(13)
C44 C45 C46 C47 0.6(14)
C45 C46 C47 C48 -0.5(15)
C46 C47 C48 C43 0.5(15)
C44 C43 C48 C47 -0.5(13)
P3 C43 C48 C47 179.7(7)
O1 S1 C49 F3 64.2(8)
O3 S1 C49 F3 -176.3(7)
O2 S1 C49 F3 -56.0(8)
O1 S1 C49 F2 -57.2(8)
O3 S1 C49 F2 62.3(8)
O2 S1 C49 F2 -177.4(7)
O1 S1 C49 F1 -176.4(7)
O3 S1 C49 F1 -56.9(8)
O2 S1 C49 F1 63.4(8)
C55 C50 C51 C52 1.4(13)
Cl1 C50 C51 C52 -178.2(7)
C50 C51 C52 C53 -0.2(14)
C51 C52 C53 C54 -1.7(15)
C52 C53 C54 C55 2.4(14)
C53 C54 C55 C50 -1.2(13)
C53 C54 C55 Cl2 178.8(7)
C51 C50 C55 C54 -0.7(12)
Cl1 C50 C55 C54 178.9(7)
C51 C50 C55 Cl2 179.3(7)
Cl1 C50 C55 Cl2 -1.1(10)
